data_4335947
loop_
_publ_author_name
'Claire A. Murray'
'Christine J. Cardin'
'Barnaby W. Greenland'
'Andrew Swift'
'Howard M. Colquhoun'

_publ_contact_author_address
; 
Department of Chemistry
University of Reading
Whiteknights
Reading
RG6 6AD 
;
_publ_contact_author_email h.m.colquhoun@reading.ac.uk
_publ_contact_author_fax '+44 1183 786717'
_publ_contact_author_name 'Howard M. Colquhoun'
_publ_contact_author_phone '+44 1183 786717'
_publ_section_title
;
 Pairwise Assembly of Organopalladium(II) Units with Cyanurato(3-) and
 Trithiocyanurato(3-) Ligands: Formation of Chiral Pd12, Pd10, and Pd9
 Cage-Molecules
;
_journal_name_full 'Inorganic Chemistry'
_journal_page_first 10424
_journal_page_last 10430
_journal_paper_doi 10.1021/ic401253q
_journal_volume 52
_journal_year 2013
_chemical_formula_moiety 'C122 H82 N22 O12 Pd10, 5(C6 H6)'
_chemical_formula_sum 'C152 H112 N22 O12 Pd10'
_chemical_formula_weight 3502.70
_chemical_melting_point 450
_space_group_IT_number 15
_symmetry_cell_setting monoclinic
_symmetry_space_group_name_Hall '-C 2yc'
_symmetry_space_group_name_H-M 'C 1 2/c 1'
_atom_sites_solution_hydrogens difmap
_atom_sites_solution_primary direct
_atom_sites_solution_secondary difmap
_audit_creation_date 13-03-15
_audit_creation_method CRYSTALS_ver_14.40
_cell_angle_alpha 90
_cell_angle_beta 113.678(3)
_cell_angle_gamma 90
_cell_formula_units_Z 4
_cell_length_a 26.620(6)
_cell_length_b 37.337(9)
_cell_length_c 16.594(4)
_cell_measurement_reflns_used 14313
_cell_measurement_temperature 150
_cell_measurement_theta_max 28
_cell_measurement_theta_min 4
_cell_volume 15105(6)
_computing_cell_refinement 'Apex2 (Bruker AXS, 2006)'
_computing_data_collection 'Apex2 (Bruker AXS, 2006)'
_computing_data_reduction 'Apex2 (Bruker AXS, 2006)'
_computing_molecular_graphics 'CAMERON (Watkin et al., 1996)'
_computing_publication_material 'CRYSTALS (Betteridge et al., 2003)'
_computing_structure_refinement 'CRYSTALS (Betteridge et al., 2003)'
_computing_structure_solution 'SHELXS 86 (Sheldrick, 1986)'
_diffrn_ambient_temperature 100
_diffrn_measured_fraction_theta_full 0.997
_diffrn_measured_fraction_theta_max 0.997
_diffrn_measurement_device Serial
_diffrn_measurement_device_type Unknown
_diffrn_measurement_method \w/2\q
_diffrn_radiation_monochromator graphite
_diffrn_radiation_type synchrotron
_diffrn_radiation_wavelength 0.77490
_diffrn_reflns_av_R_equivalents 0.060
_diffrn_reflns_limit_h_max 29
_diffrn_reflns_limit_h_min -32
_diffrn_reflns_limit_k_max 45
_diffrn_reflns_limit_k_min 0
_diffrn_reflns_limit_l_max 20
_diffrn_reflns_limit_l_min 0
_diffrn_reflns_number 14313
_diffrn_reflns_theta_full 28.196
_diffrn_reflns_theta_max 28.196
_diffrn_reflns_theta_min 3.000
_diffrn_standards_number 0
_exptl_absorpt_coefficient_mu 1.225
_exptl_absorpt_correction_T_max 0.96
_exptl_absorpt_correction_T_min 0.59
_exptl_absorpt_correction_type multi-scan
_exptl_absorpt_process_details 'SADABS (Siemens, 1996)'
_exptl_crystal_colour yellow
_exptl_crystal_density_diffrn 1.540
_exptl_crystal_description plate
_exptl_crystal_F_000 6936
_exptl_crystal_size_max 0.212
_exptl_crystal_size_mid 0.202
_exptl_crystal_size_min 0.033
_platon_squeeze_details
;
;
_refine_diff_density_max 2.87
_refine_diff_density_min -2.03
_refine_ls_extinction_method none
_refine_ls_goodness_of_fit_ref 0.9426
_refine_ls_hydrogen_treatment constr
_refine_ls_matrix_type full
_refine_ls_number_parameters 917
_refine_ls_number_reflns 14252
_refine_ls_number_restraints 1477
_refine_ls_R_factor_all 0.1100
_refine_ls_R_factor_gt 0.0643
_refine_ls_shift/su_max 0.0311095
_refine_ls_shift/su_mean 0.0025084
_refine_ls_structure_factor_coef Fsqd
_refine_ls_weighting_details
;
 Method, part 1, Chebychev polynomial, (Watkin, 1994, Prince, 1982) 
 [weight] = 1.0/[A~0~*T~0~(x)+A~1~*T~1~(x) ... +A~n-1~]*T~n-1~(x)] 
 where A~i~ are the Chebychev coefficients listed below and x= Fcalc/Fmax 
 Method = Robust Weighting (Prince, 1982) 
 W = [weight] * [1-(deltaF/6*sigmaF)^2^]^2^ 
 A~i~ are: 
 4.41 5.22 1.38 
;
_refine_ls_weighting_scheme calc
_refine_ls_wR_factor_all 0.1693
_refine_ls_wR_factor_gt 0.1318
_refine_ls_wR_factor_ref 0.1687
_reflns_limit_h_max 29
_reflns_limit_h_min -32
_reflns_limit_k_max 45
_reflns_limit_k_min 0
_reflns_limit_l_max 20
_reflns_limit_l_min 0
_reflns_number_gt 9123
_reflns_number_total 14313
_reflns_threshold_expression I>2.0\s(I)
_oxford_diffrn_Wilson_B_factor 0.00
_oxford_diffrn_Wilson_scale 0.00
_oxford_refine_ls_r_factor_ref 0.1096
_oxford_refine_ls_scale 0.029204(2)
_oxford_reflns_number_all 14270
_oxford_reflns_threshold_expression_ref I>0.0\s(I)
_oxford_structure_analysis_title '2cy1 in C2/c'
_cod_data_source_file ic401253q_si_003.cif
_cod_data_source_block 1
_cod_original_sg_symbol_H-M 'C 2/c'
_cod_database_code 4335947

loop_
_symmetry_equiv_pos_as_xyz
x,y,z
-x,-y,-z
x+1/2,y+1/2,z
-x+1/2,-y+1/2,-z
-x,y,-z+1/2
x,-y,z+1/2
-x+1/2,y+1/2,-z+1/2
x+1/2,-y+1/2,z+1/2

loop_
_atom_site_label
_atom_site_type_symbol
_atom_site_fract_x
_atom_site_fract_y
_atom_site_fract_z
_atom_site_U_iso_or_equiv
_atom_site_occupancy
_atom_site_adp_type
_atom_site_refinement_flags_posn
_atom_site_refinement_flags_occupancy
_atom_site_disorder_assembly
_atom_site_disorder_group
Pd1 Pd 0.91255(3) 0.36870(2) 0.92186(5) 0.0520 1.0000 Uani . . . .
Pd2 Pd 0.88733(3) 0.29626(2) 0.87160(5) 0.0502 1.0000 Uani . . . .
O3 O 0.8602(2) 0.32298(19) 0.7477(4) 0.0540 1.0000 Uani . . . .
C4 C 0.8843(3) 0.3502(3) 0.7348(6) 0.0476 1.0000 Uani . . . .
N5 N 0.9129(3) 0.3729(2) 0.7987(5) 0.0481 1.0000 Uani . . . .
C6 C 0.9394(4) 0.4010(3) 0.7808(7) 0.0510 1.0000 Uani . . . .
O7 O 0.9674(3) 0.42112(18) 0.8445(4) 0.0551 1.0000 Uani . . . .
Pd8 Pd 1.03364(3) 0.45172(2) 0.84045(5) 0.0545 1.0000 Uani . . . .
N9 N 1.0652(3) 0.4072(2) 0.8030(5) 0.0508 1.0000 Uani . . . .
C10 C 1.0941(4) 0.3838(3) 0.8666(6) 0.0515 1.0000 Uani . . . .
N11 N 1.1221(3) 0.3565(2) 0.8512(5) 0.0484 1.0000 Uani . . . .
Pd12 Pd 1.18046(3) 0.32735(2) 0.94891(5) 0.0531 1.0000 Uani . . . .
Pd13 Pd 1.11547(3) 0.34949(2) 1.03980(5) 0.0502 1.0000 Uani . . . .
O14 O 1.0947(3) 0.38947(18) 0.9427(4) 0.0527 1.0000 Uani . . . .
N15 N 1.1744(3) 0.3811(3) 1.1247(5) 0.0575 1.0000 Uani . . . .
C16 C 1.2105(4) 0.3641(3) 1.1975(7) 0.0610 1.0000 Uani . . . .
C17 C 1.1955(4) 0.3267(3) 1.2034(6) 0.0567 1.0000 Uani . . . .
C18 C 1.1454(4) 0.3150(3) 1.1348(6) 0.0548 1.0000 Uani . . . .
C19 C 1.1276(4) 0.2807(3) 1.1401(6) 0.0563 1.0000 Uani . . . .
C20 C 1.1595(4) 0.2578(3) 1.2092(6) 0.0597 1.0000 Uani . . . .
C21 C 1.2095(4) 0.2694(3) 1.2738(6) 0.0659 1.0000 Uani . . . .
C22 C 1.2264(4) 0.3033(3) 1.2703(6) 0.0593 1.0000 Uani . . . .
C23 C 1.2562(4) 0.3818(4) 1.2549(8) 0.0766 1.0000 Uani . . . .
C24 C 1.2642(5) 0.4171(4) 1.2397(9) 0.0825 1.0000 Uani . . . .
C25 C 1.2274(5) 0.4345(4) 1.1666(9) 0.0802 1.0000 Uani . . . .
C26 C 1.1827(5) 0.4149(3) 1.1097(8) 0.0659 1.0000 Uani . . . .
N27 N 1.0598(3) 0.3143(2) 0.9553(5) 0.0491 1.0000 Uani . . . .
C28 C 1.0046(4) 0.3181(3) 0.9361(6) 0.0502 1.0000 Uani . . . .
N29 N 0.9669(3) 0.2943(2) 0.8836(4) 0.0431 1.0000 Uani . . . .
C30 C 0.9820(4) 0.2669(3) 0.8456(6) 0.0495 1.0000 Uani . . . .
O31 O 0.9507(3) 0.24393(19) 0.7989(4) 0.0542 1.0000 Uani . . . .
N32 N 1.0369(3) 0.2654(2) 0.8597(5) 0.0518 1.0000 Uani . . . .
C33 C 1.0755(4) 0.2889(3) 0.9141(6) 0.0522 1.0000 Uani . . . .
O34 O 1.1248(3) 0.28355(19) 0.9227(4) 0.0549 1.0000 Uani . . . .
O35 O 0.9917(2) 0.34369(19) 0.9717(4) 0.0528 1.0000 Uani . . . .
N36 N 1.2399(3) 0.3015(3) 1.0477(5) 0.0597 1.0000 Uani . . . .
C37 C 1.2368(4) 0.2685(3) 1.0729(6) 0.0593 1.0000 Uani . . . .
C38 C 1.2786(4) 0.2512(3) 1.1410(6) 0.0636 1.0000 Uani . . . .
C39 C 1.3264(4) 0.2708(4) 1.1842(7) 0.0862 1.0000 Uani . . . .
C40 C 1.3295(4) 0.3047(4) 1.1582(8) 0.0870 1.0000 Uani . . . .
C41 C 1.2866(4) 0.3209(4) 1.0907(7) 0.0681 1.0000 Uani . . . .
C42 C 1.2840(4) 0.3568(4) 1.0562(7) 0.0718 1.0000 Uani . . . .
C43 C 1.2354(4) 0.3657(3) 0.9818(7) 0.0638 1.0000 Uani . . . .
C44 C 1.2313(4) 0.3989(3) 0.9453(8) 0.0685 1.0000 Uani . . . .
C45 C 1.2745(6) 0.4242(4) 0.9802(10) 0.0949 1.0000 Uani . . . .
C46 C 1.3199(6) 0.4150(5) 1.0534(10) 0.1071 1.0000 Uani . . . .
C47 C 1.3261(5) 0.3822(4) 1.0914(9) 0.0898 1.0000 Uani . . . .
N60 N 0.8119(3) 0.3003(2) 0.8745(5) 0.0574 1.0000 Uani . . . .
C61 C 0.8113(4) 0.2880(3) 0.9530(6) 0.0609 1.0000 Uani . . . .
C62 C 0.8608(4) 0.2718(3) 1.0121(6) 0.0589 1.0000 Uani . . . .
C63 C 0.9043(4) 0.2719(3) 0.9829(6) 0.0558 1.0000 Uani . . . .
C64 C 0.9535(4) 0.2554(4) 1.0397(7) 0.0780 1.0000 Uani . . . .
C65 C 0.9590(5) 0.2415(4) 1.1184(7) 0.0906 1.0000 Uani . . . .
C66 C 0.9160(5) 0.2424(4) 1.1462(7) 0.0964 1.0000 Uani . . . .
C67 C 0.8681(5) 0.2575(4) 1.0937(7) 0.0787 1.0000 Uani . . . .
C68 C 0.7629(5) 0.2945(3) 0.9663(8) 0.0660 1.0000 Uani . . . .
C69 C 0.7193(5) 0.3122(4) 0.9029(9) 0.0782 1.0000 Uani . . . .
C70 C 0.7215(4) 0.3228(3) 0.8253(8) 0.0707 1.0000 Uani . . . .
C71 C 0.7701(4) 0.3170(3) 0.8161(7) 0.0598 1.0000 Uani . . . .
N72 N 0.9041(3) 0.3621(3) 1.0369(5) 0.0598 1.0000 Uani . . . .
C73 C 0.8542(5) 0.3725(3) 1.0342(7) 0.0656 1.0000 Uani . . . .
C74 C 0.8197(5) 0.3896(3) 0.9539(7) 0.0673 1.0000 Uani . . . .
C75 C 0.8404(4) 0.3916(3) 0.8871(7) 0.0646 1.0000 Uani . . . .
C76 C 0.8075(5) 0.4068(4) 0.8057(9) 0.0798 1.0000 Uani . . . .
C77 C 0.7568(6) 0.4206(4) 0.7928(11) 0.1091 1.0000 Uani . . . .
C78 C 0.7364(7) 0.4193(5) 0.8564(12) 0.1194 1.0000 Uani . . . .
C79 C 0.7677(6) 0.4039(4) 0.9356(10) 0.0942 1.0000 Uani . . . .
C80 C 0.8420(5) 0.3652(4) 1.1076(8) 0.0773 1.0000 Uani . . . .
C81 C 0.8786(6) 0.3493(4) 1.1785(8) 0.0951 1.0000 Uani . . . .
C82 C 0.9290(6) 0.3389(4) 1.1806(7) 0.0907 1.0000 Uani . . . .
C83 C 0.9401(5) 0.3457(4) 1.1062(7) 0.0768 1.0000 Uani . . . .
C84 C 0.5170(7) 0.3439(4) 0.2959(10) 0.122(4) 1.0000 Uiso D . . .
C85 C 0.5331(7) 0.3761(4) 0.3407(11) 0.123(4) 1.0000 Uiso D . . .
C86 C 0.5164(8) 0.4082(5) 0.2953(11) 0.138(5) 1.0000 Uiso D . . .
C87 C 0.5528(5) 0.3435(5) 0.5680(14) 0.169(5) 1.0000 Uiso D . . .
C88 C 0.5583(5) 0.3127(4) 0.5251(10) 0.133(5) 1.0000 Uiso D . . .
C89 C 0.6081(6) 0.3047(3) 0.5218(9) 0.119(4) 1.0000 Uiso D . . .
C90 C 0.6532(4) 0.3255(4) 0.5669(11) 0.130(5) 1.0000 Uiso D . . .
C91 C 0.6473(5) 0.3575(3) 0.6030(10) 0.132(5) 1.0000 Uiso D . . .
C92 C 0.5978(7) 0.3660(4) 0.6071(11) 0.171(5) 1.0000 Uiso D . . .
C93 C 0.5954(7) 0.3894(3) 0.1006(10) 0.132(5) 1.0000 Uiso D . . .
C94 C 0.5900(6) 0.3559(3) 0.1319(8) 0.118(4) 1.0000 Uiso D . . .
C95 C 0.6058(6) 0.3256(3) 0.0996(8) 0.106(4) 1.0000 Uiso D . . .
C96 C 0.6298(6) 0.3290(3) 0.0397(8) 0.100(4) 1.0000 Uiso D . . .
C97 C 0.6364(7) 0.3627(4) 0.0100(9) 0.126(4) 1.0000 Uiso D . . .
C98 C 0.6192(8) 0.3929(3) 0.0405(12) 0.154(5) 1.0000 Uiso D . . .
N481 N 1.0084(18) 0.4964(8) 0.870(4) 0.0720 0.326(18) Uani D P 1 2
C531 C 1.0480(12) 0.5229(9) 0.898(2) 0.0754 0.326(18) Uani D P 1 2
C521 C 1.0368(13) 0.5555(8) 0.928(2) 0.0798 0.326(18) Uani D P 1 2
C511 C 0.9903(13) 0.5592(8) 0.945(2) 0.0816 0.326(18) Uani D P 1 2
C501 C 0.9516(12) 0.5319(11) 0.921(3) 0.0734 0.326(18) Uani D P 1 2
C491 C 0.9632(16) 0.4994(9) 0.891(3) 0.0705 0.326(18) Uani D P 1 2
N480 N 1.0053(9) 0.4966(3) 0.8773(16) 0.0617 0.674(18) Uani D P 1 1
C490 C 0.9572(8) 0.4973(4) 0.8900(17) 0.0670 0.674(18) Uani D P 1 1
C500 C 0.9392(7) 0.5293(5) 0.9132(16) 0.0762 0.674(18) Uani D P 1 1
C510 C 0.9678(7) 0.5609(3) 0.9176(13) 0.0854 0.674(18) Uani D P 1 1
C520 C 1.0112(8) 0.5607(3) 0.8912(13) 0.0812 0.674(18) Uani D P 1 1
C530 C 1.0303(6) 0.5284(4) 0.8722(12) 0.0692 0.674(18) Uani D P 1 1
C540 C 1.0759(6) 0.5212(4) 0.8484(12) 0.0707 0.674(18) Uani D P 1 1
C590 C 1.1075(7) 0.5493(3) 0.8379(13) 0.0784 0.674(18) Uani D P 1 1
C580 C 1.1513(7) 0.5419(3) 0.8145(12) 0.0792 0.674(18) Uani D P 1 1
C570 C 1.1646(6) 0.5064(4) 0.8041(12) 0.0718 0.674(18) Uani D P 1 1
C560 C 1.1347(7) 0.4783(3) 0.8193(15) 0.0631 0.674(18) Uani D P 1 1
C550 C 1.0898(8) 0.4857(3) 0.8401(17) 0.0623 0.674(18) Uani D P 1 1
C541 C 1.0941(13) 0.5163(10) 0.875(3) 0.0787 0.326(18) Uani D P 1 2
C551 C 1.0945(16) 0.4821(9) 0.841(4) 0.0781 0.326(18) Uani D P 1 2
C561 C 1.1352(16) 0.4728(8) 0.812(3) 0.0795 0.326(18) Uani D P 1 2
C571 C 1.1789(14) 0.4961(9) 0.826(2) 0.0822 0.326(18) Uani D P 1 2
C581 C 1.1750(13) 0.5314(8) 0.850(2) 0.0859 0.326(18) Uani D P 1 2
C591 C 1.1344(14) 0.5410(7) 0.880(2) 0.0850 0.326(18) Uani D P 1 2
H321 H 1.0480 0.2471 0.8392 0.0632 1.0000 Uiso R . . .
H191 H 1.0945 0.2727 1.0975 0.0661 1.0000 Uiso R . . .
H201 H 1.1471 0.2347 1.2121 0.0720 1.0000 Uiso R . . .
H211 H 1.2307 0.2539 1.3185 0.0800 1.0000 Uiso R . . .
H221 H 1.2595 0.3113 1.3134 0.0719 1.0000 Uiso R . . .
H231 H 1.2812 0.3697 1.3035 0.0910 1.0000 Uiso R . . .
H241 H 1.2947 0.4292 1.2791 0.0989 1.0000 Uiso R . . .
H251 H 1.2321 0.4585 1.1565 0.0950 1.0000 Uiso R . . .
H261 H 1.1579 0.4259 1.0591 0.0780 1.0000 Uiso R . . .
H371 H 1.2043 0.2561 1.0430 0.0719 1.0000 Uiso R . . .
H381 H 1.2748 0.2278 1.1567 0.0748 1.0000 Uiso R . . .
H391 H 1.3558 0.2604 1.2302 0.1009 1.0000 Uiso R . . .
H401 H 1.3616 0.3178 1.1872 0.1051 1.0000 Uiso R . . .
H441 H 1.1998 0.4053 0.8968 0.0821 1.0000 Uiso R . . .
H451 H 1.2720 0.4465 0.9534 0.1130 1.0000 Uiso R . . .
H461 H 1.3476 0.4320 1.0780 0.1250 1.0000 Uiso R . . .
H471 H 1.3579 0.3765 1.1408 0.1091 1.0000 Uiso R . . .
H641 H 0.9824 0.2540 1.0223 0.0920 1.0000 Uiso R . . .
H651 H 0.9921 0.2310 1.1544 0.1051 1.0000 Uiso R . . .
H661 H 0.9206 0.2332 1.2008 0.1129 1.0000 Uiso R . . .
H671 H 0.8392 0.2584 1.1116 0.0940 1.0000 Uiso R . . .
H681 H 0.7605 0.2867 1.0178 0.0801 1.0000 Uiso R . . .
H691 H 0.6882 0.3172 0.9134 0.0930 1.0000 Uiso R . . .
H701 H 0.6917 0.3335 0.7804 0.0851 1.0000 Uiso R . . .
H711 H 0.7733 0.3255 0.7656 0.0719 1.0000 Uiso R . . .
H761 H 0.8205 0.4076 0.7610 0.0969 1.0000 Uiso R . . .
H771 H 0.7357 0.4309 0.7387 0.1260 1.0000 Uiso R . . .
H781 H 0.7018 0.4284 0.8457 0.1400 1.0000 Uiso R . . .
H791 H 0.7542 0.4030 0.9790 0.1150 1.0000 Uiso R . . .
H801 H 0.8079 0.3716 1.1062 0.0929 1.0000 Uiso R . . .
H811 H 0.8704 0.3455 1.2272 0.1130 1.0000 Uiso R . . .
H821 H 0.9545 0.3273 1.2295 0.1100 1.0000 Uiso R . . .
H831 H 0.9735 0.3388 1.1054 0.0920 1.0000 Uiso R . . .
H841 H 0.5283 0.3223 0.3273 0.1491 1.0000 Uiso R . . .
H851 H 0.5557 0.3760 0.4009 0.1521 1.0000 Uiso R . . .
H861 H 0.5275 0.4297 0.3260 0.1660 1.0000 Uiso R . . .
H871 H 0.5200 0.3481 0.5725 0.2001 1.0000 Uiso R . . .
H881 H 0.5282 0.2982 0.4958 0.1572 1.0000 Uiso R . . .
H891 H 0.6113 0.2849 0.4900 0.1471 1.0000 Uiso R . . .
H901 H 0.6877 0.3184 0.5714 0.1572 1.0000 Uiso R . . .
H911 H 0.6767 0.3732 0.6263 0.1592 1.0000 Uiso R . . .
H921 H 0.5943 0.3867 0.6349 0.2091 1.0000 Uiso R . . .
H931 H 0.5826 0.4096 0.1191 0.1581 1.0000 Uiso R . . .
H941 H 0.5762 0.3537 0.1752 0.1401 1.0000 Uiso R . . .
H951 H 0.6005 0.3028 0.1182 0.1250 1.0000 Uiso R . . .
H961 H 0.6409 0.3087 0.0189 0.1210 1.0000 Uiso R . . .
H971 H 0.6529 0.3650 -0.0296 0.1541 1.0000 Uiso R . . .
H981 H 0.6237 0.4155 0.0207 0.1801 1.0000 Uiso R . . .
H5211 H 1.0593 0.5754 0.9351 0.0990 0.326(18) Uiso DR P 1 2
H5111 H 0.9832 0.5800 0.9701 0.1010 0.326(18) Uiso DR P 1 2
H5011 H 0.9183 0.5344 0.9261 0.0840 0.326(18) Uiso DR P 1 2
H4911 H 0.9401 0.4797 0.8813 0.0731 0.326(18) Uiso DR P 1 2
H4901 H 0.9367 0.4765 0.8837 0.0770 0.674(18) Uiso DR P 1 1
H5001 H 0.9088 0.5295 0.9273 0.0909 0.674(18) Uiso DR P 1 1
H5101 H 0.9578 0.5820 0.9374 0.1010 0.674(18) Uiso DR P 1 1
H5201 H 1.0275 0.5822 0.8859 0.0950 0.674(18) Uiso DR P 1 1
H5901 H 1.0992 0.5729 0.8457 0.0870 0.674(18) Uiso DR P 1 1
H5801 H 1.1718 0.5607 0.8054 0.0870 0.674(18) Uiso DR P 1 1
H5701 H 1.1943 0.5013 0.7897 0.0830 0.674(18) Uiso DR P 1 1
H5601 H 1.1441 0.4546 0.8142 0.0720 0.674(18) Uiso DR P 1 1
H5611 H 1.1376 0.4497 0.7931 0.0809 0.326(18) Uiso DR P 1 2
H5711 H 1.2078 0.4899 0.8107 0.0900 0.326(18) Uiso DR P 1 2
H5811 H 1.1999 0.5488 0.8494 0.0960 0.326(18) Uiso DR P 1 2
H5911 H 1.1321 0.5641 0.8985 0.0930 0.326(18) Uiso DR P 1 2

loop_
_atom_site_aniso_label
_atom_site_aniso_U_11
_atom_site_aniso_U_22
_atom_site_aniso_U_33
_atom_site_aniso_U_23
_atom_site_aniso_U_13
_atom_site_aniso_U_12
Pd1 0.0493(4) 0.0681(5) 0.0497(4) -0.0075(4) 0.0315(3) -0.0046(4)
Pd2 0.0411(4) 0.0731(5) 0.0450(4) -0.0039(3) 0.0263(3) -0.0084(3)
O3 0.043(3) 0.076(4) 0.051(3) -0.002(3) 0.027(3) -0.004(3)
C4 0.028(3) 0.073(5) 0.047(4) 0.004(4) 0.020(3) 0.011(4)
N5 0.045(3) 0.059(4) 0.047(4) -0.004(3) 0.025(3) 0.004(3)
C6 0.048(4) 0.053(5) 0.060(5) 0.007(4) 0.032(4) 0.013(4)
O7 0.065(4) 0.052(4) 0.059(4) -0.006(3) 0.036(3) -0.004(3)
Pd8 0.0656(5) 0.0526(4) 0.0534(4) -0.0024(3) 0.0323(4) -0.0033(4)
N9 0.053(4) 0.058(4) 0.048(4) 0.001(3) 0.026(3) -0.007(3)
C10 0.046(4) 0.055(5) 0.055(5) 0.002(4) 0.022(4) -0.002(4)
N11 0.043(3) 0.059(4) 0.052(4) 0.005(3) 0.028(3) 0.003(3)
Pd12 0.0385(4) 0.0805(5) 0.0472(4) 0.0053(4) 0.0245(3) 0.0059(4)
Pd13 0.0411(4) 0.0724(5) 0.0440(4) 0.0011(3) 0.0243(3) 0.0012(3)
O14 0.049(3) 0.066(4) 0.051(3) 0.000(3) 0.027(3) 0.002(3)
N15 0.052(4) 0.077(5) 0.056(4) -0.008(4) 0.035(3) -0.005(4)
C16 0.038(4) 0.097(6) 0.055(5) -0.003(5) 0.026(4) -0.006(4)
C17 0.045(4) 0.084(6) 0.052(5) -0.003(4) 0.031(4) 0.000(4)
C18 0.044(4) 0.077(6) 0.057(5) -0.003(4) 0.034(4) 0.007(4)
C19 0.049(4) 0.092(6) 0.037(4) -0.001(4) 0.027(4) 0.001(4)
C20 0.065(4) 0.083(6) 0.044(4) 0.008(4) 0.036(4) 0.011(5)
C21 0.057(4) 0.101(7) 0.044(5) 0.018(5) 0.026(4) 0.017(5)
C22 0.050(4) 0.093(6) 0.038(4) 0.001(4) 0.021(4) 0.008(5)
C23 0.046(4) 0.121(7) 0.064(5) 0.011(6) 0.023(4) 0.000(5)
C24 0.058(5) 0.098(7) 0.088(6) -0.011(6) 0.026(5) -0.018(5)
C25 0.067(5) 0.083(6) 0.097(6) -0.017(6) 0.039(5) -0.023(5)
C26 0.062(5) 0.077(6) 0.073(5) -0.006(5) 0.041(4) 0.004(5)
N27 0.050(4) 0.067(5) 0.041(4) 0.003(3) 0.030(3) 0.002(3)
C28 0.043(4) 0.074(5) 0.035(4) 0.008(4) 0.018(3) -0.003(4)
N29 0.045(3) 0.049(4) 0.040(3) 0.004(3) 0.022(3) -0.008(3)
C30 0.046(4) 0.067(5) 0.034(4) 0.007(4) 0.015(3) 0.002(4)
O31 0.048(3) 0.071(4) 0.050(3) -0.004(3) 0.026(3) -0.005(3)
N32 0.039(3) 0.071(5) 0.051(4) 0.001(4) 0.024(3) 0.004(3)
C33 0.050(4) 0.068(5) 0.041(4) 0.009(4) 0.020(4) -0.002(4)
O34 0.043(3) 0.076(4) 0.048(3) 0.006(3) 0.020(3) 0.004(3)
O35 0.047(3) 0.072(4) 0.049(3) -0.007(3) 0.029(3) -0.004(3)
N36 0.051(4) 0.088(5) 0.052(4) 0.012(4) 0.033(3) 0.014(4)
C37 0.047(4) 0.092(6) 0.046(4) 0.006(5) 0.027(4) 0.013(5)
C38 0.058(4) 0.096(6) 0.048(5) 0.010(5) 0.033(4) 0.027(5)
C39 0.043(4) 0.170(8) 0.049(5) 0.036(6) 0.022(4) 0.041(5)
C40 0.041(4) 0.154(8) 0.069(6) 0.023(6) 0.025(4) 0.014(6)
C41 0.038(4) 0.116(7) 0.060(5) 0.006(5) 0.030(4) 0.005(5)
C42 0.049(4) 0.110(7) 0.067(5) 0.000(5) 0.034(4) -0.006(5)
C43 0.040(4) 0.094(6) 0.060(5) 0.001(5) 0.023(4) -0.002(5)
C44 0.050(4) 0.086(6) 0.071(6) 0.008(5) 0.026(4) 0.002(5)
C45 0.082(5) 0.104(7) 0.100(7) 0.004(6) 0.037(5) -0.030(6)
C46 0.063(5) 0.156(8) 0.093(7) 0.002(7) 0.022(5) -0.033(6)
C47 0.056(5) 0.138(8) 0.077(6) -0.003(6) 0.028(5) -0.018(6)
N60 0.046(4) 0.077(5) 0.054(4) -0.008(4) 0.026(3) -0.007(4)
C61 0.057(4) 0.093(6) 0.046(4) -0.031(4) 0.035(4) -0.040(4)
C62 0.051(4) 0.083(6) 0.049(5) -0.015(4) 0.027(4) -0.022(4)
C63 0.045(4) 0.081(6) 0.047(4) -0.002(4) 0.024(4) -0.013(4)
C64 0.052(4) 0.132(7) 0.049(5) 0.009(5) 0.019(4) -0.025(5)
C65 0.053(5) 0.162(8) 0.050(5) 0.026(6) 0.013(4) -0.017(6)
C66 0.061(5) 0.180(8) 0.049(5) 0.024(6) 0.022(4) -0.032(6)
C67 0.058(5) 0.133(7) 0.046(5) -0.005(5) 0.022(4) -0.037(5)
C68 0.075(5) 0.069(6) 0.080(5) -0.025(5) 0.059(4) -0.023(5)
C69 0.061(5) 0.099(7) 0.098(6) -0.014(6) 0.056(5) -0.009(5)
C70 0.046(4) 0.093(6) 0.076(6) -0.010(5) 0.028(4) -0.003(5)
C71 0.049(4) 0.086(6) 0.058(5) -0.003(5) 0.035(4) -0.010(4)
N72 0.053(4) 0.089(5) 0.049(4) -0.015(4) 0.032(3) -0.020(4)
C73 0.067(5) 0.080(6) 0.064(5) -0.031(5) 0.041(4) -0.027(5)
C74 0.065(5) 0.084(6) 0.069(5) -0.013(5) 0.044(4) -0.003(5)
C75 0.061(4) 0.075(6) 0.071(5) -0.007(5) 0.040(4) 0.010(5)
C76 0.070(5) 0.098(7) 0.089(6) 0.003(6) 0.049(5) 0.018(5)
C77 0.082(5) 0.126(7) 0.140(7) 0.020(7) 0.066(6) 0.045(6)
C78 0.108(5) 0.133(8) 0.159(8) 0.040(7) 0.097(6) 0.060(6)
C79 0.099(5) 0.101(7) 0.121(7) -0.004(6) 0.083(5) 0.015(6)
C80 0.082(5) 0.099(7) 0.074(6) -0.017(5) 0.056(5) -0.028(5)
C81 0.088(5) 0.156(8) 0.063(5) -0.026(6) 0.052(5) -0.054(6)
C82 0.091(5) 0.145(7) 0.039(5) -0.013(5) 0.028(4) -0.054(6)
C83 0.068(5) 0.123(7) 0.047(5) -0.017(5) 0.031(4) -0.044(5)
N481 0.083(5) 0.075(6) 0.056(6) -0.012(6) 0.026(5) -0.005(5)
C531 0.086(4) 0.077(5) 0.059(5) -0.015(5) 0.025(5) -0.007(5)
C521 0.089(5) 0.082(5) 0.058(6) -0.015(6) 0.019(5) 0.000(5)
C511 0.088(5) 0.088(6) 0.059(6) -0.011(5) 0.018(5) -0.005(5)
C501 0.082(4) 0.080(6) 0.056(6) -0.011(6) 0.026(5) -0.001(5)
C491 0.081(5) 0.074(6) 0.056(6) -0.008(6) 0.027(5) -0.005(5)
N480 0.091(4) 0.047(4) 0.058(5) -0.006(4) 0.041(4) 0.002(4)
C490 0.091(4) 0.056(5) 0.064(5) 0.000(5) 0.041(4) 0.007(4)
C500 0.096(4) 0.063(5) 0.073(5) -0.007(5) 0.037(4) 0.007(5)
C510 0.099(5) 0.072(5) 0.080(6) -0.011(5) 0.031(5) 0.000(5)
C520 0.101(5) 0.061(5) 0.079(5) -0.020(5) 0.034(5) -0.005(5)
C530 0.093(4) 0.050(4) 0.068(5) -0.015(4) 0.036(4) -0.010(4)
C540 0.088(4) 0.060(4) 0.069(5) -0.014(4) 0.037(4) -0.018(4)
C590 0.093(5) 0.069(5) 0.076(5) -0.010(5) 0.037(4) -0.020(5)
C580 0.091(5) 0.071(5) 0.075(5) -0.004(5) 0.033(4) -0.021(5)
C570 0.083(4) 0.070(5) 0.071(5) 0.000(5) 0.040(4) -0.020(5)
C560 0.075(4) 0.059(5) 0.064(5) -0.010(5) 0.037(4) -0.019(4)
C550 0.076(4) 0.058(5) 0.062(5) -0.014(5) 0.038(4) -0.024(5)
C541 0.084(4) 0.082(5) 0.066(5) -0.017(5) 0.027(5) -0.013(5)
C551 0.082(5) 0.081(6) 0.067(6) -0.016(6) 0.025(6) -0.013(6)
C561 0.083(5) 0.084(5) 0.068(6) -0.012(6) 0.026(5) -0.011(6)
C571 0.086(5) 0.085(6) 0.071(6) -0.013(6) 0.027(5) -0.011(5)
C581 0.089(5) 0.089(6) 0.073(6) -0.017(6) 0.026(5) -0.012(5)
C591 0.087(5) 0.090(5) 0.072(6) -0.017(5) 0.026(5) -0.017(5)

loop_
_atom_type_symbol
_atom_type_scat_dispersion_real
_atom_type_scat_dispersion_imag
_atom_type_scat_Cromer_Mann_a1
_atom_type_scat_Cromer_Mann_b1
_atom_type_scat_Cromer_Mann_a2
_atom_type_scat_Cromer_Mann_b2
_atom_type_scat_Cromer_Mann_a3
_atom_type_scat_Cromer_Mann_b3
_atom_type_scat_Cromer_Mann_a4
_atom_type_scat_Cromer_Mann_b4
_atom_type_scat_Cromer_Mann_c
_atom_type_scat_source
C 0.0040 0.0020 2.3100 20.8439 1.0200 10.2075 1.5886 0.5687 0.8650 51.6512 0.2156 'International Tables Vol C 4.2.6.8 and 6.1.1.4'
H 0.0000 0.0000 0.4930 10.5109 0.3229 26.1257 0.1402 3.1424 0.0408 57.7998 0.0030 'International Tables Vol C 4.2.6.8 and 6.1.1.4'
N 0.0080 0.0040 12.2126 0.0057 3.1322 9.8933 2.0125 28.9975 1.1663 0.5826 -11.5290 'International Tables Vol C 4.2.6.8 and 6.1.1.4'
O 0.0130 0.0070 3.0485 13.2771 2.2868 5.7011 1.5463 0.3239 0.8670 32.9089 0.2508 'International Tables Vol C 4.2.6.8 and 6.1.1.4'
Pd -0.7860 1.1790 19.3319 0.6987 15.5017 7.9893 5.2954 25.2052 0.6058 76.8986 5.2659 'International Tables Vol C 4.2.6.8 and 6.1.1.4'

loop_
_geom_angle_atom_site_label_1
_geom_angle_site_symmetry_1
_geom_angle_atom_site_label_2
_geom_angle_atom_site_label_3
_geom_angle
_geom_angle_publ_flag
N5 . Pd1 O35 91.2(3) yes
N5 . Pd1 N72 173.8(3) yes
O35 . Pd1 N72 92.7(3) yes
N5 . Pd1 C75 93.9(4) yes
O35 . Pd1 C75 174.8(4) yes
N72 . Pd1 C75 82.2(4) yes
O3 . Pd2 N29 92.7(2) yes
O3 . Pd2 N60 91.9(3) yes
N29 . Pd2 N60 173.3(3) yes
O3 . Pd2 C63 174.2(3) yes
N29 . Pd2 C63 93.2(3) yes
N60 . Pd2 C63 82.3(4) yes
Pd2 . O3 C4 122.7(6) yes
N11 5_756 C4 O3 116.6(8) yes
N11 5_756 C4 N5 120.6(9) yes
O3 . C4 N5 122.8(8) yes
C4 . N5 Pd1 121.0(6) yes
C4 . N5 C6 119.7(8) yes
Pd1 . N5 C6 119.1(6) yes
N9 5_756 C6 N5 120.8(9) yes
N9 5_756 C6 O7 122.0(9) yes
N5 . C6 O7 117.2(8) yes
C6 . O7 Pd8 120.7(6) yes
O7 . Pd8 N9 91.1(3) yes
O7 . Pd8 N480 91.2(5) yes
N9 . Pd8 N480 177.7(5) yes
O7 . Pd8 C550 172.2(5) yes
N9 . Pd8 C550 96.7(5) yes
N480 . Pd8 C550 81.0(6) yes
O7 . Pd8 N9 91.1(3) yes
O7 . Pd8 N481 94.5(12) yes
N9 . Pd8 N481 173.8(14) yes
O7 . Pd8 C551 176.7(12) yes
N9 . Pd8 C551 91.9(11) yes
N481 . Pd8 C551 82.5(16) yes
C6 5_756 N9 Pd8 124.2(7) yes
C6 5_756 N9 C10 118.4(9) yes
Pd8 . N9 C10 117.3(6) yes
N9 . C10 N11 121.9(9) yes
N9 . C10 O14 116.3(9) yes
N11 . C10 O14 121.8(9) yes
C4 5_756 N11 C10 118.3(8) yes
C4 5_756 N11 Pd12 117.8(6) yes
C10 . N11 Pd12 123.5(6) yes
N11 . Pd12 O34 90.1(3) yes
N11 . Pd12 N36 176.7(4) yes
O34 . Pd12 N36 93.0(3) yes
N11 . Pd12 C43 94.4(4) yes
O34 . Pd12 C43 175.4(4) yes
N36 . Pd12 C43 82.5(4) yes
O14 . Pd13 N15 90.6(3) yes
O14 . Pd13 C18 171.8(3) yes
N15 . Pd13 C18 82.6(4) yes
O14 . Pd13 N27 92.0(3) yes
N15 . Pd13 N27 175.7(3) yes
C18 . Pd13 N27 94.5(4) yes
Pd13 . O14 C10 122.4(6) yes
Pd13 . N15 C16 114.9(7) yes
Pd13 . N15 C26 124.7(8) yes
C16 . N15 C26 120.0(10) yes
N15 . C16 C17 112.9(9) yes
N15 . C16 C23 120.2(11) yes
C17 . C16 C23 126.8(11) yes
C16 . C17 C18 115.5(9) yes
C16 . C17 C22 124.2(10) yes
C18 . C17 C22 120.4(10) yes
C17 . C18 Pd13 113.0(8) yes
C17 . C18 C19 117.8(10) yes
Pd13 . C18 C19 129.0(8) yes
C18 . C19 C20 120.3(10) yes
C18 . C19 H191 119.5 no
C20 . C19 H191 120.1 no
C19 . C20 C21 120.8(11) yes
C19 . C20 H201 119.6 no
C21 . C20 H201 119.6 no
C20 . C21 C22 119.1(10) yes
C20 . C21 H211 120.1 no
C22 . C21 H211 120.7 no
C17 . C22 C21 121.4(10) yes
C17 . C22 H221 118.9 no
C21 . C22 H221 119.6 no
C16 . C23 C24 119.5(12) yes
C16 . C23 H231 119.7 no
C24 . C23 H231 120.8 no
C23 . C24 C25 120.4(12) yes
C23 . C24 H241 119.6 no
C25 . C24 H241 120.0 no
C24 . C25 C26 117.4(12) yes
C24 . C25 H251 121.0 no
C26 . C25 H251 121.7 no
C25 . C26 N15 122.5(12) yes
C25 . C26 H261 118.9 no
N15 . C26 H261 118.6 no
Pd13 . N27 C28 120.1(6) yes
Pd13 . N27 C33 121.1(6) yes
C28 . N27 C33 118.7(8) yes
N27 . C28 N29 121.6(9) yes
N27 . C28 O35 116.2(9) yes
N29 . C28 O35 122.2(8) yes
C28 . N29 Pd2 120.4(6) yes
C28 . N29 C30 121.0(8) yes
Pd2 . N29 C30 118.2(6) yes
N29 . C30 O31 124.9(8) yes
N29 . C30 N32 116.3(9) yes
O31 . C30 N32 118.7(9) yes
C30 . N32 C33 123.0(8) yes
C30 . N32 H321 118.0 no
C33 . N32 H321 118.5 no
N32 . C33 N27 119.0(8) yes
N32 . C33 O34 115.8(9) yes
N27 . C33 O34 125.1(9) yes
Pd12 . O34 C33 120.0(7) yes
Pd1 . O35 C28 124.6(6) yes
Pd12 . N36 C37 125.5(7) yes
Pd12 . N36 C41 115.2(8) yes
C37 . N36 C41 119.4(9) yes
N36 . C37 C38 124.2(11) yes
N36 . C37 H371 117.3 no
C38 . C37 H371 118.5 no
C37 . C38 C39 116.5(12) yes
C37 . C38 H381 121.5 no
C39 . C38 H381 122.0 no
C38 . C39 C40 119.2(10) yes
C38 . C39 H391 119.9 no
C40 . C39 H391 120.9 no
C39 . C40 C41 122.3(13) yes
C39 . C40 H401 119.3 no
C41 . C40 H401 118.4 no
C40 . C41 N36 118.4(12) yes
C40 . C41 C42 128.3(12) yes
N36 . C41 C42 113.3(10) yes
C41 . C42 C43 116.1(10) yes
C41 . C42 C47 123.9(12) yes
C43 . C42 C47 120.0(13) yes
C42 . C43 Pd12 112.9(9) yes
C42 . C43 C44 118.6(11) yes
Pd12 . C43 C44 128.5(8) yes
C43 . C44 C45 121.1(11) yes
C43 . C44 H441 120.1 no
C45 . C44 H441 118.9 no
C44 . C45 C46 118.6(14) yes
C44 . C45 H451 120.5 no
C46 . C45 H451 120.9 no
C45 . C46 C47 122.4(14) yes
C45 . C46 H461 118.8 no
C47 . C46 H461 118.8 no
C42 . C47 C46 119.3(13) yes
C42 . C47 H471 120.0 no
C46 . C47 H471 120.7 no
Pd2 . N60 C61 112.4(7) yes
Pd2 . N60 C71 124.9(7) yes
C61 . N60 C71 121.9(8) yes
N60 . C61 C62 115.5(8) yes
N60 . C61 C68 116.5(11) yes
C62 . C61 C68 127.9(10) yes
C61 . C62 C63 114.7(9) yes
C61 . C62 C67 124.2(9) yes
C63 . C62 C67 121.1(10) yes
C62 . C63 Pd2 114.5(8) yes
C62 . C63 C64 115.8(9) yes
Pd2 . C63 C64 129.6(7) yes
C63 . C64 C65 121.4(11) yes
C63 . C64 H641 118.9 no
C65 . C64 H641 119.7 no
C64 . C65 C66 121.5(12) yes
C64 . C65 H651 119.2 no
C66 . C65 H651 119.3 no
C65 . C66 C67 119.0(11) yes
C65 . C66 H661 120.5 no
C67 . C66 H661 120.4 no
C62 . C67 C66 121.1(10) yes
C62 . C67 H671 119.1 no
C66 . C67 H671 119.8 no
C61 . C68 C69 120.2(10) yes
C61 . C68 H681 119.5 no
C69 . C68 H681 120.3 no
C68 . C69 C70 120.8(10) yes
C68 . C69 H691 119.5 no
C70 . C69 H691 119.7 no
C69 . C70 C71 117.1(11) yes
C69 . C70 H701 121.9 no
C71 . C70 H701 121.1 no
C70 . C71 N60 123.4(10) yes
C70 . C71 H711 118.4 no
N60 . C71 H711 118.2 no
Pd1 . N72 C73 114.1(7) yes
Pd1 . N72 C83 124.4(7) yes
C73 . N72 C83 121.1(9) yes
N72 . C73 C74 114.2(9) yes
N72 . C73 C80 118.4(11) yes
C74 . C73 C80 127.4(11) yes
C73 . C74 C75 116.3(10) yes
C73 . C74 C79 125.5(10) yes
C75 . C74 C79 118.1(12) yes
C74 . C75 Pd1 112.8(8) yes
C74 . C75 C76 119.0(10) yes
Pd1 . C75 C76 128.1(8) yes
C75 . C76 C77 119.5(12) yes
C75 . C76 H761 119.5 no
C77 . C76 H761 121.0 no
C76 . C77 C78 122.4(15) yes
C76 . C77 H771 118.5 no
C78 . C77 H771 119.2 no
C77 . C78 C79 118.5(13) yes
C77 . C78 H781 120.6 no
C79 . C78 H781 120.8 no
C74 . C79 C78 122.4(12) yes
C74 . C79 H791 118.6 no
C78 . C79 H791 119.0 no
C73 . C80 C81 120.6(12) yes
C73 . C80 H801 119.4 no
C81 . C80 H801 120.0 no
C80 . C81 C82 120.5(11) yes
C80 . C81 H811 119.5 no
C82 . C81 H811 120.0 no
C81 . C82 C83 118.1(13) yes
C81 . C82 H821 120.8 no
C83 . C82 H821 121.1 no
C82 . C83 N72 121.3(12) yes
C82 . C83 H831 120.1 no
N72 . C83 H831 118.6 no
C84 5_655 C84 C85 120.0(10) yes
C84 5_655 C84 H841 121.0 no
C85 . C84 H841 119.0 no
C84 . C85 C86 119.6(18) yes
C84 . C85 H851 119.6 no
C86 . C85 H851 120.8 no
C86 5_655 C86 C85 120.4(11) yes
C86 5_655 C86 H861 120.6 no
C85 . C86 H861 118.9 no
C88 . C87 C92 119.27(12) yes
C88 . C87 H871 119.4 no
C92 . C87 H871 121.2 no
C87 . C88 C89 119.88(2) yes
C87 . C88 H881 120.4 no
C89 . C88 H881 119.7 no
C88 . C89 C90 119.95(2) yes
C88 . C89 H891 120.0 no
C90 . C89 H891 120.0 no
C89 . C90 C91 120.2(3) yes
C89 . C90 H901 120.2 no
C91 . C90 H901 119.6 no
C90 . C91 C92 119.95(2) yes
C90 . C91 H911 120.4 no
C92 . C91 H911 119.7 no
C87 . C92 C91 119.87(3) yes
C87 . C92 H921 119.7 no
C91 . C92 H921 120.4 no
C94 . C93 C98 120.14(8) yes
C94 . C93 H931 120.1 no
C98 . C93 H931 119.7 no
C93 . C94 C95 119.96(2) yes
C93 . C94 H941 120.1 no
C95 . C94 H941 119.9 no
C94 . C95 C96 119.98(2) yes
C94 . C95 H951 120.4 no
C96 . C95 H951 119.6 no
C95 . C96 C97 119.87(6) yes
C95 . C96 H961 119.8 no
C97 . C96 H961 120.3 no
C96 . C97 C98 119.98(2) yes
C96 . C97 H971 119.8 no
C98 . C97 H971 120.2 no
C97 . C98 C93 119.97(2) yes
C97 . C98 H981 119.8 no
C93 . C98 H981 120.2 no
Pd8 . N481 C531 114(2) yes
Pd8 . N481 C491 124(2) yes
C531 . N481 C491 118.9(12) yes
N481 . C531 C521 120.03(3) yes
N481 . C531 C541 114(2) yes
C521 . C531 C541 125(3) yes
C531 . C521 C511 120.02(2) yes
C531 . C521 H5211 121.6 no
C511 . C521 H5211 118.3 no
C521 . C511 C501 118.8(7) yes
C521 . C511 H5111 122.0 no
C501 . C511 H5111 119.1 no
C511 . C501 C491 120.02(3) yes
C511 . C501 H5011 121.3 no
C491 . C501 H5011 118.6 no
C501 . C491 N481 120.03(2) yes
C501 . C491 H4911 121.4 no
N481 . C491 H4911 118.5 no
Pd8 . N480 C490 122.8(9) yes
Pd8 . N480 C530 116.3(8) yes
C490 . N480 C530 119.6(3) yes
N480 . C490 C500 120.045(19) yes
N480 . C490 H4901 120.3 no
C500 . C490 H4901 119.6 no
C490 . C500 C510 120.00(2) yes
C490 . C500 H5001 120.4 no
C510 . C500 H5001 119.6 no
C500 . C510 C520 119.0(3) yes
C500 . C510 H5101 120.5 no
C520 . C510 H5101 120.4 no
C510 . C520 C530 120.000(19) yes
C510 . C520 H5201 120.4 no
C530 . C520 H5201 119.6 no
C520 . C530 N480 120.05(2) yes
C520 . C530 C540 130.2(10) yes
N480 . C530 C540 109.8(10) yes
C530 . C540 C590 120.6(10) yes
C530 . C540 C550 119.3(10) yes
C590 . C540 C550 120.04(9) yes
C540 . C590 C580 119.97(3) yes
C540 . C590 H5901 120.3 no
C580 . C590 H5901 119.7 no
C590 . C580 C570 120.00(2) yes
C590 . C580 H5801 120.2 no
C570 . C580 H5801 119.8 no
C580 . C570 C560 119.90(9) yes
C580 . C570 H5701 120.4 no
C560 . C570 H5701 119.6 no
C570 . C560 C550 120.00(3) yes
C570 . C560 H5601 120.2 no
C550 . C560 H5601 119.8 no
C540 . C550 C560 119.97(2) yes
C540 . C550 Pd8 112.2(8) yes
C560 . C550 Pd8 127.0(8) yes
C531 . C541 C551 114(3) yes
C531 . C541 C591 126(3) yes
C551 . C541 C591 119.6(3) yes
C541 . C551 Pd8 112.9(20) yes
C541 . C551 C561 119.97(2) yes
Pd8 . C551 C561 127.1(20) yes
C551 . C561 C571 119.98(2) yes
C551 . C561 H5611 120.9 no
C571 . C561 H5611 118.1 no
C561 . C571 C581 118.9(10) yes
C561 . C571 H5711 121.6 no
C581 . C571 H5711 118.8 no
C571 . C581 C591 119.98(2) yes
C571 . C581 H5811 121.3 no
C591 . C581 H5811 118.7 no
C581 . C591 C541 119.97(2) yes
C581 . C591 H5911 121.4 no
C541 . C591 H5911 118.5 no

loop_
_geom_bond_atom_site_label_1
_geom_bond_atom_site_label_2
_geom_bond_site_symmetry_2
_geom_bond_distance
_geom_bond_publ_flag
Pd1 N5 . 2.053(7) yes
Pd1 O35 . 2.144(6) yes
Pd1 N72 . 2.025(8) yes
Pd1 C75 . 1.966(10) yes
Pd2 O3 . 2.133(7) yes
Pd2 N29 . 2.049(7) yes
Pd2 N60 . 2.035(8) yes
Pd2 C63 . 1.942(10) yes
O3 C4 . 1.267(11) yes
C4 N11 5_756 1.386(11) yes
C4 N5 . 1.331(12) yes
N5 C6 . 1.361(12) yes
C6 N9 5_756 1.366(11) yes
C6 O7 . 1.268(11) yes
O7 Pd8 . 2.125(6) yes
Pd8 N9 . 2.068(8) yes
Pd8 N480 . 2.031(11) yes
Pd8 C550 . 1.963(10) yes
Pd8 N9 . 2.068(8) yes
Pd8 N481 . 1.93(3) yes
Pd8 C551 . 1.97(2) yes
N9 C10 . 1.349(12) yes
C10 N11 . 1.346(12) yes
C10 O14 . 1.276(11) yes
N11 Pd12 . 2.050(8) yes
Pd12 O34 . 2.130(7) yes
Pd12 N36 . 2.010(8) yes
Pd12 C43 . 1.960(11) yes
Pd13 O14 . 2.101(7) yes
Pd13 N15 . 2.016(8) yes
Pd13 C18 . 1.942(10) yes
Pd13 N27 . 2.054(8) yes
N15 C16 . 1.362(13) yes
N15 C26 . 1.320(14) yes
C16 C17 . 1.465(15) yes
C16 C23 . 1.375(15) yes
C17 C18 . 1.432(13) yes
C17 C22 . 1.392(14) yes
C18 C19 . 1.381(14) yes
C19 C20 . 1.407(13) yes
C19 H191 . 0.930 no
C20 C21 . 1.401(14) yes
C20 H201 . 0.932 no
C21 C22 . 1.352(15) yes
C21 H211 . 0.932 no
C22 H221 . 0.933 no
C23 C24 . 1.375(17) yes
C23 H231 . 0.930 no
C24 C25 . 1.380(17) yes
C24 H241 . 0.928 no
C25 C26 . 1.393(15) yes
C25 H251 . 0.928 no
C26 H261 . 0.930 no
N27 C28 . 1.380(11) yes
N27 C33 . 1.331(12) yes
C28 N29 . 1.360(11) yes
C28 O35 . 1.241(11) yes
N29 C30 . 1.346(12) yes
C30 O31 . 1.229(11) yes
C30 N32 . 1.385(11) yes
N32 C33 . 1.378(12) yes
N32 H321 . 0.867 no
C33 O34 . 1.278(11) yes
N36 C37 . 1.316(14) yes
N36 C41 . 1.366(14) yes
C37 C38 . 1.385(13) yes
C37 H371 . 0.929 no
C38 C39 . 1.390(17) yes
C38 H381 . 0.930 no
C39 C40 . 1.350(19) yes
C39 H391 . 0.931 no
C40 C41 . 1.377(15) yes
C40 H401 . 0.933 no
C41 C42 . 1.450(17) yes
C42 C43 . 1.424(15) yes
C42 C47 . 1.403(17) yes
C43 C44 . 1.366(16) yes
C44 C45 . 1.419(16) yes
C44 H441 . 0.931 no
C45 C46 . 1.368(19) yes
C45 H451 . 0.933 no
C46 C47 . 1.36(2) yes
C46 H461 . 0.931 no
C47 H471 . 0.936 no
N60 C61 . 1.385(12) yes
N60 C71 . 1.304(13) yes
C61 C62 . 1.424(15) yes
C61 C68 . 1.413(13) yes
C62 C63 . 1.423(12) yes
C62 C67 . 1.393(14) yes
C63 C64 . 1.412(15) yes
C64 C65 . 1.357(14) yes
C64 H641 . 0.927 no
C65 C66 . 1.394(16) yes
C65 H651 . 0.930 no
C66 C67 . 1.345(17) yes
C66 H661 . 0.931 no
C67 H671 . 0.931 no
C68 C69 . 1.382(16) yes
C68 H681 . 0.929 no
C69 C70 . 1.373(16) yes
C69 H691 . 0.929 no
C70 C71 . 1.378(13) yes
C70 H701 . 0.933 no
C71 H711 . 0.932 no
N72 C73 . 1.367(13) yes
N72 C83 . 1.314(14) yes
C73 C74 . 1.431(16) yes
C73 C80 . 1.409(14) yes
C74 C75 . 1.423(13) yes
C74 C79 . 1.398(16) yes
C75 C76 . 1.401(16) yes
C76 C77 . 1.381(16) yes
C76 H761 . 0.936 no
C77 C78 . 1.367(19) yes
C77 H771 . 0.931 no
C78 C79 . 1.370(19) yes
C78 H781 . 0.927 no
C79 H791 . 0.925 no
C80 C81 . 1.329(18) yes
C80 H801 . 0.930 no
C81 C82 . 1.385(18) yes
C81 H811 . 0.928 no
C82 C83 . 1.401(14) yes
C82 H821 . 0.931 no
C83 H831 . 0.932 no
C84 C84 5_655 1.43(3) yes
C84 C85 . 1.386(9) yes
C84 H841 . 0.942 no
C85 C86 . 1.389(9) yes
C85 H851 . 0.936 no
C86 C86 5_655 1.40(3) yes
C86 H861 . 0.932 no
C87 C88 . 1.3908(10) yes
C87 C92 . 1.3908(10) yes
C87 H871 . 0.923 no
C88 C89 . 1.3818(10) yes
C88 H881 . 0.927 no
C89 C90 . 1.3710(10) yes
C89 H891 . 0.934 no
C90 C91 . 1.3709(10) yes
C90 H901 . 0.931 no
C91 C92 . 1.3818(10) yes
C91 H911 . 0.930 no
C92 H921 . 0.925 no
C93 C94 . 1.3840(10) yes
C93 C98 . 1.3843(10) yes
C93 H931 . 0.930 no
C94 C95 . 1.3869(9) yes
C94 H941 . 0.932 no
C95 C96 . 1.3879(10) yes
C95 H951 . 0.934 no
C96 C97 . 1.3881(10) yes
C96 H961 . 0.930 no
C97 C98 . 1.3875(9) yes
C97 H971 . 0.931 no
C98 H981 . 0.930 no
N481 C531 . 1.3818(10) yes
N481 C491 . 1.3818(10) yes
C531 C521 . 1.3923(10) yes
C531 C541 . 1.44(3) yes
C521 C511 . 1.3897(10) yes
C521 H5211 . 0.930 no
C511 C501 . 1.3897(10) yes
C511 H5111 . 0.930 no
C501 C491 . 1.3923(10) yes
C501 H5011 . 0.931 no
C491 H4911 . 0.931 no
N480 C490 . 1.3782(10) yes
N480 C530 . 1.3785(10) yes
C490 C500 . 1.3962(9) yes
C490 H4901 . 0.933 no
C500 C510 . 1.3900(10) yes
C500 H5001 . 0.931 no
C510 C520 . 1.3904(10) yes
C510 H5101 . 0.930 no
C520 C530 . 1.3970(9) yes
C520 H5201 . 0.931 no
C530 C540 . 1.442(15) yes
C540 C590 . 1.3993(10) yes
C540 C550 . 1.3993(10) yes
C590 C580 . 1.3971(9) yes
C590 H5901 . 0.931 no
C580 C570 . 1.4008(10) yes
C580 H5801 . 0.934 no
C570 C560 . 1.4007(10) yes
C570 H5701 . 0.932 no
C560 C550 . 1.3971(9) yes
C560 H5601 . 0.933 no
C541 C551 . 1.3949(10) yes
C541 C591 . 1.3950(10) yes
C551 C561 . 1.3973(10) yes
C561 C571 . 1.3946(10) yes
C561 H5611 . 0.931 no
C571 C581 . 1.3946(10) yes
C571 H5711 . 0.931 no
C581 C591 . 1.3974(10) yes
C581 H5811 . 0.932 no
C591 H5911 . 0.931 no

loop_
_platon_squeeze_void_nr
_platon_squeeze_void_average_x
_platon_squeeze_void_average_y
_platon_squeeze_void_average_z
_platon_squeeze_void_volume
_platon_squeeze_void_count_electrons
_platon_squeeze_void_content
1 0.000 0.000 -0.003 1394 161 ' '
2 0.000 0.334 0.750 11 1 ' '
3 0.000 0.666 0.250 11 1 ' '
4 0.500 0.500 0.675 1394 161 ' '
5 0.500 0.166 0.250 11 1 ' '
6 0.500 0.834 0.750 11 1 ' '
